data_4320383
loop_
_publ_author_name
'Oscar Castillo'
'Antonio Luque'
'Pascual Rom\'an'
'Francesc Lloret'
'Miguel Julve'

_publ_contact_author
;
Antonio Luque. Departamento de Quimica Inorganica. Facultad de Ciencias
Universidad del Pais Vasco,  Apdo. 644, E-48080 Bilbao, Spain
;
_publ_contact_author_email qipluara@lg.ehu.es
_publ_contact_author_fax '+34-94-464 85 00'
_publ_contact_author_phone '+34-946 012 701'
_publ_section_title
;
 Syntheses, Crystal Structures, and Magnetic Properties of One-Dimensional
 Oxalato-Bridged Co(II), Ni(II), and Cu(II) Complexes withn-Aminopyridine
 (n= 2-4) as Terminal Ligand
;
_journal_name_full 'Inorganic Chemistry'
_journal_page_first 5526
_journal_page_last 5535
_journal_paper_doi 10.1021/ic0103401
_journal_volume 40
_journal_year 2001
_chemical_compound_source 'aqueous synthesis'
_chemical_formula_structural '[Co(C2O4)(C5H6N2)2]'
_chemical_formula_sum 'C12 H12 Co N4 O4'
_chemical_formula_weight 335.19
_chemical_name_systematic
;
catena-(mu-oxalato)-bis(2-aminopyridine)-cobalt(II)
;
_space_group_IT_number 15
_symmetry_cell_setting monoclinic
_symmetry_space_group_name_Hall '-C 2yc'
_symmetry_space_group_name_H-M 'C 1 2/c 1'
_atom_sites_solution_hydrogens difmap
_atom_sites_solution_primary direct
_atom_sites_solution_secondary difmap
_audit_creation_date 12-mar-01
_audit_creation_method SHELXL
_cell_angle_alpha 90
_cell_angle_beta 94.21(2)
_cell_angle_gamma 90
_cell_formula_units_Z 4
_cell_length_a 13.885(2)
_cell_length_b 11.010(2)
_cell_length_c 8.755(1)
_cell_measurement_reflns_used 25
_cell_measurement_temperature 293(2)
_cell_measurement_theta_max 13.94
_cell_measurement_theta_min 6.15
_cell_volume 1334.8(3)
_computing_cell_refinement 'local programs'
_computing_data_collection ' CAD4 Express (Enraf Nonius, 1994)'
_computing_data_reduction 'XCAD4 (Harms & Wocadlo, 1995)'
_computing_molecular_graphics 'PLATON (Spek, 1990)'
_computing_structure_refinement 'SHELXL-93 (Sheldrick, 1993)'
_computing_structure_solution 'DIRDIF-92 (Beurskens, 1992)'
_diffrn_ambient_temperature 293(2)
_diffrn_measurement_device 'Enraf Nonius CAD4 diffractometer'
_diffrn_measurement_method '\w/2\q mode'
_diffrn_radiation_monochromator graphite
_diffrn_radiation_source 'x-ray tube'
_diffrn_radiation_type MoK\a
_diffrn_radiation_wavelength 0.71069
_diffrn_reflns_av_R_equivalents 0.065
_diffrn_reflns_av_sigmaI/netI 0.111
_diffrn_reflns_limit_h_max 19
_diffrn_reflns_limit_h_min -19
_diffrn_reflns_limit_k_max 15
_diffrn_reflns_limit_k_min 0
_diffrn_reflns_limit_l_max 12
_diffrn_reflns_limit_l_min 0
_diffrn_reflns_number 2162
_diffrn_reflns_theta_max 30.03
_diffrn_reflns_theta_min 2.36
_diffrn_standards_decay_% 1
_diffrn_standards_interval_count 100
_diffrn_standards_interval_time 60
_diffrn_standards_number 2
_exptl_absorpt_coefficient_mu 1.31
_exptl_absorpt_correction_type none
_exptl_crystal_colour red
_exptl_crystal_density_diffrn 1.668
_exptl_crystal_density_meas 1.66(1)
_exptl_crystal_density_method flotation
_exptl_crystal_description prismatic
_exptl_crystal_F_000 684
_exptl_crystal_size_max 0.30
_exptl_crystal_size_mid 0.10
_exptl_crystal_size_min 0.10
_refine_diff_density_max 0.655
_refine_diff_density_min -0.534
_refine_diff_density_rms 0.105
_refine_ls_extinction_method None
_refine_ls_goodness_of_fit_all 0.951
_refine_ls_goodness_of_fit_gt 1.103
_refine_ls_hydrogen_treatment refall
_refine_ls_matrix_type full
_refine_ls_number_parameters 120
_refine_ls_number_reflns 1947
_refine_ls_number_restraints 0
_refine_ls_restrained_S_all 0.951
_refine_ls_restrained_S_gt 1.103
_refine_ls_R_factor_all 0.1340
_refine_ls_R_factor_gt 0.0581
_refine_ls_shift/esd_mean 0.001
_refine_ls_shift/su_max -0.012
_refine_ls_structure_factor_coef Fsqd
_refine_ls_weighting_details 'w=1/[\s^2^(Fo^2^)+(0.0659P)^2^+0.00P] where P=(Fo^2^+2Fc^2^)/3'
_refine_ls_weighting_scheme calc
_refine_ls_wR_factor_all 0.1392
_refine_ls_wR_factor_gt 0.1187
_reflns_number_gt 1100
_reflns_number_total 1947
_reflns_threshold_expression I>2sigma(I)
_cod_data_source_file ic0103401_1.cif
_cod_data_source_block compound1
_cod_original_formula_sum 'C12 H12 Co1 N4 O4'
_cod_database_code 4320383

loop_
_symmetry_equiv_pos_as_xyz
'x, y, z'
'-x, y, -z+1/2'
'x+1/2, y+1/2, z'
'-x+1/2, y+1/2, -z+1/2'
'-x, -y, -z'
'x, -y, z-1/2'
'-x+1/2, -y+1/2, -z'
'x+1/2, -y+1/2, z-1/2'

loop_
_atom_site_aniso_label
_atom_site_aniso_U_11
_atom_site_aniso_U_22
_atom_site_aniso_U_33
_atom_site_aniso_U_23
_atom_site_aniso_U_13
_atom_site_aniso_U_12
Co1 0.0179(3) 0.0404(5) 0.0270(4) 0 0.0027(2) 0
O1 0.0235(12) 0.052(2) 0.0286(14) -0.0071(12) -0.0019(11) 0.0085(12)
O2 0.0222(12) 0.049(2) 0.0322(14) -0.0039(12) 0.0019(10) 0.0044(11)
C1 0.019(2) 0.041(2) 0.027(2) 0.007(2) 0.0053(14) -0.002(2)
N11 0.025(2) 0.044(2) 0.040(2) 0.005(2) 0.0038(14) -0.0012(14)
C12 0.024(2) 0.049(3) 0.035(2) -0.008(2) 0.0038(15) -0.006(2)
C13 0.033(2) 0.060(3) 0.041(2) 0.000(2) 0.006(2) -0.013(2)
C14 0.045(2) 0.055(3) 0.058(3) 0.015(3) 0.008(2) -0.014(2)
C15 0.044(3) 0.086(4) 0.077(4) 0.041(4) -0.013(3) -0.017(3)
C16 0.034(2) 0.073(4) 0.079(4) 0.032(3) -0.013(2) -0.018(3)
N17 0.032(2) 0.100(4) 0.048(2) 0.028(3) -0.008(2) -0.026(2)

loop_
_atom_site_label
_atom_site_type_symbol
_atom_site_fract_x
_atom_site_fract_y
_atom_site_fract_z
_atom_site_U_iso_or_equiv
_atom_site_thermal_displace_type
_atom_site_occupancy
_atom_site_calc_flag
_atom_site_refinement_flags
_atom_site_disorder_group
Co1 Co 0.0000 0.15128(8) 0.2500 0.0284(2) Uani 1 d S .
O1 O 0.0827(2) 0.0096(3) 0.1584(3) 0.0348(7) Uani 1 d . .
O2 O -0.0783(2) 0.1176(3) 0.0388(3) 0.0343(7) Uani 1 d . .
C1 C 0.0465(2) -0.0317(4) 0.0343(4) 0.0285(8) Uani 1 d . .
N11 N 0.0924(2) 0.2821(3) 0.1523(4) 0.0362(8) Uani 1 d . .
C12 C 0.1854(3) 0.3047(4) 0.1940(5) 0.0362(9) Uani 1 d . .
C13 C 0.2400(3) 0.3846(5) 0.1090(5) 0.0444(11) Uani 1 d . .
C14 C 0.1992(4) 0.4373(5) -0.0175(6) 0.0527(12) Uani 1 d . .
C15 C 0.1032(4) 0.4146(6) -0.0616(7) 0.070(2) Uani 1 d . .
C16 C 0.0543(3) 0.3378(6) 0.0258(7) 0.063(2) Uani 1 d . .
N17 N 0.2257(3) 0.2526(6) 0.3192(5) 0.0603(14) Uani 1 d . .
H131 H 0.306(4) 0.395(5) 0.153(6) 0.060(15) Uiso 1 d . .
H141 H 0.232(4) 0.495(5) -0.071(5) 0.053(14) Uiso 1 d . .
H151 H 0.074(4) 0.454(5) -0.154(6) 0.074(17) Uiso 1 d . .
H161 H -0.007(5) 0.338(6) 0.005(8) 0.10(2) Uiso 1 d . .
H171 H 0.204(3) 0.198(4) 0.357(5) 0.035(13) Uiso 1 d . .
H172 H 0.291(5) 0.262(6) 0.348(7) 0.081(19) Uiso 1 d . .

loop_
_atom_type_symbol
_atom_type_description
_atom_type_scat_dispersion_real
_atom_type_scat_dispersion_imag
_atom_type_scat_source
O O 0.0106 0.0060 'International Tables Vol C Tables 4.2.6.8 and 6.1.1.4'
N N 0.0061 0.0033 'International Tables Vol C Tables 4.2.6.8 and 6.1.1.4'
Co Co 0.3494 0.9721 'International Tables Vol C Tables 4.2.6.8 and 6.1.1.4'
H H 0.0000 0.0000 'International Tables Vol C Tables 4.2.6.8 and 6.1.1.4'
C C 0.0033 0.0016 'International Tables Vol C Tables 4.2.6.8 and 6.1.1.4'

loop_
_geom_angle_atom_site_label_1
_geom_angle_atom_site_label_2
_geom_angle_atom_site_label_3
_geom_angle
_geom_angle_site_symmetry_1
_geom_angle_site_symmetry_3
_geom_angle_publ_flag
O2 Co1 O2 159.7(2) 2_555 . ?
O2 Co1 O1 78.4(1) 2_555 2_555 ?
O2 Co1 O1 86.8(1) . 2_555 ?
O2 Co1 O1 86.8(1) 2_555 . ?
O2 Co1 O1 78.4(1) . . ?
O1 Co1 O1 85.8(2) 2_555 . ?
O2 Co1 N11 93.1(1) 2_555 2_555 ?
O2 Co1 N11 100.5(1) . 2_555 ?
O1 Co1 N11 89.2(1) 2_555 2_555 ?
O1 Co1 N11 174.9(1) . 2_555 ?
O2 Co1 N11 100.5(1) 2_555 . ?
O2 Co1 N11 93.1(1) . . ?
O1 Co1 N11 174.9(1) 2_555 . ?
N11 Co1 N11 95.8(2) 2_555 . ?
O1 Co1 N11 89.2(1) . . ?
C1 O1 Co1 113.6(2) . . ?
C1 O2 Co1 113.9(2) 5_555 . ?
O2 C1 O1 126.2(3) 5_555 . ?
O2 C1 C1 117.5(4) 5_555 5_555 ?
O1 C1 C1 116.3(4) . 5_555 ?
C16 N11 C12 117.1(4) . . ?
C16 N11 Co1 115.1(3) . . ?
C12 N11 Co1 127.4(3) . . ?
N17 C12 N11 119.1(4) . . ?
N17 C12 C13 119.7(4) . . ?
N11 C12 C13 121.2(4) . . ?
C14 C13 C12 119.7(4) . . ?
C13 C14 C15 119.6(5) . . ?
C16 C15 C14 117.9(5) . . ?
N11 C16 C15 124.5(4) . . ?

loop_
_geom_bond_atom_site_label_1
_geom_bond_atom_site_label_2
_geom_bond_distance
_geom_bond_site_symmetry_2
_geom_bond_publ_flag
Co1 O1 2.128(3) . ?
Co1 O1 2.128(3) 2_555 ?
Co1 O2 2.108(3) . ?
Co1 O2 2.108(3) 2_555 ?
Co1 N11 2.149(3) . ?
Co1 N11 2.149(3) 2_555 ?
O1 C1 1.249(4) . ?
O2 C1 1.241(5) 5_555 ?
C1 O2 1.241(5) 5_555 ?
C1 C1 1.550(7) 5_555 ?
N11 C16 1.340(6) . ?
N11 C12 1.339(5) . ?
C12 N17 1.324(6) . ?
C12 C13 1.409(6) . ?
C13 C14 1.338(7) . ?
C14 C15 1.383(7) . ?
C15 C16 1.356(7) . ?

loop_
_geom_hbond_atom_site_label_D
_geom_hbond_atom_site_label_H
_geom_hbond_atom_site_label_A
_geom_hbond_distance_DH
_geom_hbond_distance_HA
_geom_hbond_distance_DA
_geom_hbond_angle_DHA
_geom_hbond_site_symmetry_A
_geom_hbond_publ_flag
N17 H171 O2 0.76(4) 2.21(4) 2.883(4) 148(4) 2_555 ?
